data_7017379
loop_
_publ_author_name
'Tauchman, Ji\<r\'i'
'C\'isa\<rov\'a, Ivana'
'St\<epni\<cka, Petr'

_publ_section_title
;
 Chiral phosphinoferrocene carboxamides with amino acid substituents as
 ligands for Pd-catalysed asymmetric allylic substitutions. Synthesis and
 structural characterisation of catalytically relevant Pd complexes.
;
_journal_issue 44
_journal_name_full 'Dalton transactions (Cambridge, England : 2003)'
_journal_page_first 11748
_journal_page_last 11757
_journal_paper_doi 10.1039/c1dt11230a
_journal_volume 40
_journal_year 2011
_chemical_formula_moiety 'C30 H31 Fe N O3 P Pd, Cl O4'
_chemical_formula_sum 'C30 H31 Cl Fe N O7 P Pd'
_chemical_formula_weight 746.23
_chemical_name_systematic
;
?
;
_space_group_IT_number 14
_symmetry_cell_setting monoclinic
_symmetry_space_group_name_Hall '-P 2ybc'
_symmetry_space_group_name_H-M 'P 1 21/c 1'
_atom_sites_solution_hydrogens mixed
_atom_sites_solution_primary direct
_atom_sites_solution_secondary difmap
_audit_creation_method SHELXL-97
_cell_angle_alpha 90.00
_cell_angle_beta 112.4940(10)
_cell_angle_gamma 90.00
_cell_formula_units_Z 4
_cell_length_a 14.4397(6)
_cell_length_b 15.1067(6)
_cell_length_c 15.0910(7)
_cell_measurement_reflns_used 9064
_cell_measurement_temperature 150(2)
_cell_measurement_theta_max 27.09
_cell_measurement_theta_min 2.70
_cell_volume 3041.4(2)
_computing_cell_refinement 'Bruker SAINT'
_computing_data_collection 'Bruker APEX2'
_computing_data_reduction 'Bruker SAINT'
_computing_molecular_graphics 'PLATON (Spekm 2003)'
_computing_publication_material 'PLATON (Spekm 2003)'
_computing_structure_refinement 'SHELXL-97 (Sheldrick, 2008)'
_computing_structure_solution 'SHELXS-97 (Sheldrick, 2008)'
_diffrn_ambient_temperature 150(2)
_diffrn_measured_fraction_theta_full 0.994
_diffrn_measured_fraction_theta_max 0.994
_diffrn_measurement_device_type 'Bruker APEX-II CCD'
_diffrn_measurement_method '\f and \w scans'
_diffrn_radiation_monochromator graphite
_diffrn_radiation_source 'fine-focus sealed tube'
_diffrn_radiation_type MoK\a
_diffrn_radiation_wavelength 0.71073
_diffrn_reflns_av_R_equivalents 0.0396
_diffrn_reflns_av_sigmaI/netI 0.0464
_diffrn_reflns_limit_h_max 18
_diffrn_reflns_limit_h_min -18
_diffrn_reflns_limit_k_max 19
_diffrn_reflns_limit_k_min -19
_diffrn_reflns_limit_l_max 19
_diffrn_reflns_limit_l_min -19
_diffrn_reflns_number 26854
_diffrn_reflns_theta_full 27.52
_diffrn_reflns_theta_max 27.52
_diffrn_reflns_theta_min 1.53
_diffrn_standards_number 0
_exptl_absorpt_coefficient_mu 1.256
_exptl_absorpt_correction_T_max 0.7456
_exptl_absorpt_correction_T_min 0.6409
_exptl_absorpt_correction_type numerical
_exptl_absorpt_process_details
;
numerical absorption correction using SADABS
;
_exptl_crystal_colour orange
_exptl_crystal_density_diffrn 1.630
_exptl_crystal_density_method 'not measured'
_exptl_crystal_description bar
_exptl_crystal_F_000 1512
_exptl_crystal_size_max 0.29
_exptl_crystal_size_mid 0.24
_exptl_crystal_size_min 0.21
_refine_diff_density_max 2.020
_refine_diff_density_min -1.145
_refine_diff_density_rms 0.105
_refine_ls_extinction_method none
_refine_ls_goodness_of_fit_ref 1.047
_refine_ls_hydrogen_treatment constr
_refine_ls_matrix_type full
_refine_ls_number_parameters 381
_refine_ls_number_reflns 6962
_refine_ls_number_restraints 0
_refine_ls_restrained_S_all 1.047
_refine_ls_R_factor_all 0.0769
_refine_ls_R_factor_gt 0.0386
_refine_ls_shift/su_max 0.001
_refine_ls_shift/su_mean 0.000
_refine_ls_structure_factor_coef Fsqd
_refine_ls_weighting_details 'calc w=1/[\s^2^(Fo^2^)+(0.0349P)^2^+7.0568P] where P=(Fo^2^+2Fc^2^)/3'
_refine_ls_weighting_scheme calc
_refine_ls_wR_factor_gt 0.0834
_refine_ls_wR_factor_ref 0.1025
_reflns_number_gt 4760
_reflns_number_total 6962
_reflns_threshold_expression >2sigma(I)
_cod_data_source_file c1dt11230a.txt
_cod_data_source_block jt158
_cod_original_sg_symbol_H-M P21/c
_cod_database_code 7017379

loop_
_symmetry_equiv_pos_as_xyz
'x, y, z'
'-x, y+1/2, -z+1/2'
'-x, -y, -z'
'x, -y-1/2, z-1/2'

loop_
_atom_site_label
_atom_site_type_symbol
_atom_site_fract_x
_atom_site_fract_y
_atom_site_fract_z
_atom_site_U_iso_or_equiv
_atom_site_adp_type
_atom_site_occupancy
_atom_site_symmetry_multiplicity
_atom_site_calc_flag
_atom_site_refinement_flags
Pd Pd 0.68246(2) 0.579705(19) 0.28580(2) 0.02405(9) Uani 1 1 d .
Fe Fe 0.73741(4) 0.58454(4) 0.04387(4) 0.02417(13) Uani 1 1 d .
P P 0.82147(7) 0.64753(7) 0.27530(7) 0.0249(2) Uani 1 1 d .
O1 O 0.67849(19) 0.45688(17) 0.21355(18) 0.0261(6) Uani 1 1 d .
O2 O 0.8485(2) 0.3093(2) 0.2242(2) 0.0452(8) Uani 1 1 d .
O3 O 0.7910(3) 0.1970(2) 0.2856(2) 0.0486(9) Uani 1 1 d .
N N 0.6518(2) 0.3527(2) 0.1016(2) 0.0302(8) Uani 1 1 d .
H1N H 0.6324 0.3381 0.0452 0.036 Uiso 1 1 d R
C1 C 0.8475(3) 0.6205(3) 0.1706(3) 0.0262(8) Uani 1 1 d .
C2 C 0.8454(3) 0.6801(3) 0.0955(3) 0.0313(9) Uani 1 1 d .
H2 H 0.8343 0.7421 0.0941 0.038 Uiso 1 1 calc R
C3 C 0.8626(3) 0.6304(3) 0.0242(3) 0.0362(10) Uani 1 1 d .
H3 H 0.8658 0.6535 -0.0331 0.043 Uiso 1 1 calc R
C4 C 0.8742(3) 0.5403(3) 0.0523(3) 0.0354(10) Uani 1 1 d .
H4 H 0.8862 0.4927 0.0170 0.042 Uiso 1 1 calc R
C5 C 0.8649(3) 0.5335(3) 0.1422(3) 0.0279(9) Uani 1 1 d .
H5 H 0.8694 0.4805 0.1776 0.033 Uiso 1 1 calc R
C6 C 0.6293(3) 0.5037(3) 0.0503(3) 0.0252(8) Uani 1 1 d .
C7 C 0.6035(3) 0.5936(3) 0.0591(3) 0.0265(8) Uani 1 1 d .
H7 H 0.5929 0.6183 0.1123 0.032 Uiso 1 1 calc R
C8 C 0.5963(3) 0.6394(3) -0.0247(3) 0.0323(9) Uani 1 1 d .
H8 H 0.5802 0.7002 -0.0375 0.039 Uiso 1 1 calc R
C9 C 0.6171(3) 0.5794(3) -0.0859(3) 0.0337(9) Uani 1 1 d .
H9 H 0.6173 0.5930 -0.1473 0.040 Uiso 1 1 calc R
C10 C 0.6377(3) 0.4956(3) -0.0411(3) 0.0306(9) Uani 1 1 d .
H10 H 0.6541 0.4433 -0.0669 0.037 Uiso 1 1 calc R
C11 C 0.6546(3) 0.4369(2) 0.1273(3) 0.0243(8) Uani 1 1 d .
C12 C 0.8154(3) 0.7682(3) 0.2669(3) 0.0276(8) Uani 1 1 d .
C13 C 0.9014(3) 0.8204(3) 0.2950(3) 0.0389(11) Uani 1 1 d .
H13 H 0.9657 0.7935 0.3220 0.047 Uiso 1 1 calc R
C14 C 0.8936(4) 0.9111(3) 0.2837(4) 0.0490(13) Uani 1 1 d .
H14 H 0.9526 0.9461 0.3024 0.059 Uiso 1 1 calc R
C15 C 0.8006(4) 0.9514(3) 0.2454(3) 0.0453(12) Uani 1 1 d .
H15 H 0.7958 1.0139 0.2385 0.054 Uiso 1 1 calc R
C16 C 0.7153(3) 0.9007(3) 0.2173(3) 0.0367(10) Uani 1 1 d .
H16 H 0.6513 0.9282 0.1914 0.044 Uiso 1 1 calc R
C17 C 0.7226(3) 0.8090(3) 0.2269(3) 0.0314(9) Uani 1 1 d .
H17 H 0.6634 0.7741 0.2057 0.038 Uiso 1 1 calc R
C18 C 0.9379(3) 0.6265(3) 0.3767(3) 0.0295(9) Uani 1 1 d .
C19 C 0.9345(3) 0.6201(3) 0.4670(3) 0.0336(9) Uani 1 1 d .
H19 H 0.8718 0.6238 0.4737 0.040 Uiso 1 1 calc R
C20 C 1.0217(3) 0.6082(3) 0.5480(3) 0.0393(11) Uani 1 1 d .
H20 H 1.0187 0.6050 0.6097 0.047 Uiso 1 1 calc R
C21 C 1.1122(3) 0.6010(3) 0.5386(3) 0.0427(12) Uani 1 1 d .
H21 H 1.1719 0.5931 0.5938 0.051 Uiso 1 1 calc R
C22 C 1.1169(3) 0.6054(3) 0.4484(3) 0.0447(12) Uani 1 1 d .
H22 H 1.1796 0.5999 0.4421 0.054 Uiso 1 1 calc R
C23 C 1.0296(3) 0.6178(3) 0.3674(3) 0.0387(10) Uani 1 1 d .
H23 H 1.0327 0.6203 0.3057 0.046 Uiso 1 1 calc R
C24 C 0.6706(3) 0.2818(3) 0.1699(3) 0.0336(10) Uani 1 1 d .
H24A H 0.6412 0.2266 0.1352 0.040 Uiso 1 1 calc R
H24B H 0.6364 0.2952 0.2140 0.040 Uiso 1 1 calc R
C25 C 0.7809(3) 0.2667(3) 0.2283(3) 0.0338(10) Uani 1 1 d .
C26 C 0.8898(4) 0.1778(3) 0.3547(4) 0.0573(15) Uani 1 1 d .
H26A H 0.9399 0.2039 0.3334 0.075 Uiso 1 1 calc R
H26B H 0.8994 0.1136 0.3608 0.075 Uiso 1 1 calc R
H26C H 0.8973 0.2029 0.4170 0.075 Uiso 1 1 calc R
C30 C 0.5391(3) 0.5558(3) 0.3027(3) 0.0329(9) Uani 1 1 d .
H30S H 0.5203 0.4957 0.3117 0.039 Uiso 1 1 d R
H30A H 0.4861 0.5951 0.2401 0.039 Uiso 1 1 d R
C31 C 0.6057(3) 0.5986(3) 0.3833(3) 0.0294(9) Uani 1 1 d .
C32 C 0.6471(3) 0.6787(3) 0.3641(3) 0.0354(10) Uani 1 1 d .
H32S H 0.7075 0.6966 0.4238 0.042 Uiso 1 1 d R
H32A H 0.5974 0.7195 0.3133 0.042 Uiso 1 1 d R
C33 C 0.6460(4) 0.5557(3) 0.4801(3) 0.0467(12) Uani 1 1 d .
H33A H 0.6109 0.5791 0.5192 0.061 Uiso 1 1 calc R
H33B H 0.7179 0.5683 0.5115 0.061 Uiso 1 1 calc R
H33C H 0.6358 0.4916 0.4728 0.061 Uiso 1 1 calc R
Cl Cl 0.42874(8) 0.70482(7) 0.60586(8) 0.0338(2) Uani 1 1 d .
O4 O 0.4322(3) 0.7990(2) 0.6069(3) 0.0604(10) Uani 1 1 d .
O5 O 0.4847(3) 0.6731(2) 0.7008(3) 0.0550(9) Uani 1 1 d .
O6 O 0.3301(3) 0.6760(3) 0.5754(4) 0.0975(17) Uani 1 1 d .
O7 O 0.4750(4) 0.6743(3) 0.5442(3) 0.0811(14) Uani 1 1 d .

loop_
_atom_site_aniso_label
_atom_site_aniso_U_11
_atom_site_aniso_U_22
_atom_site_aniso_U_33
_atom_site_aniso_U_23
_atom_site_aniso_U_13
_atom_site_aniso_U_12
Pd 0.02403(15) 0.02184(15) 0.02694(16) -0.00385(13) 0.01048(12) -0.00263(13)
Fe 0.0186(3) 0.0290(3) 0.0212(3) 0.0000(2) 0.0035(2) -0.0017(2)
P 0.0207(5) 0.0260(5) 0.0261(5) -0.0029(4) 0.0070(4) -0.0019(4)
O1 0.0290(14) 0.0211(13) 0.0275(15) -0.0016(11) 0.0103(12) 0.0002(11)
O2 0.0360(18) 0.047(2) 0.045(2) 0.0007(16) 0.0073(15) 0.0020(16)
O3 0.055(2) 0.0284(17) 0.046(2) 0.0079(15) 0.0016(16) 0.0088(15)
N 0.0327(19) 0.0236(17) 0.0289(18) -0.0042(14) 0.0055(15) 0.0002(15)
C1 0.0135(17) 0.034(2) 0.027(2) -0.0033(17) 0.0041(15) -0.0059(16)
C2 0.024(2) 0.033(2) 0.033(2) 0.0017(18) 0.0077(17) -0.0069(17)
C3 0.028(2) 0.053(3) 0.030(2) 0.004(2) 0.0126(18) -0.005(2)
C4 0.023(2) 0.050(3) 0.031(2) -0.006(2) 0.0090(17) 0.0023(19)
C5 0.0192(19) 0.034(2) 0.026(2) -0.0003(17) 0.0027(15) 0.0040(16)
C6 0.0197(18) 0.025(2) 0.027(2) -0.0029(16) 0.0038(15) -0.0053(15)
C7 0.0184(18) 0.029(2) 0.030(2) 0.0017(17) 0.0060(15) -0.0016(16)
C8 0.0193(19) 0.034(2) 0.035(2) 0.0090(19) 0.0007(17) -0.0003(17)
C9 0.024(2) 0.046(3) 0.0216(19) 0.0035(19) -0.0016(16) -0.0078(19)
C10 0.026(2) 0.034(2) 0.026(2) -0.0054(18) 0.0038(16) -0.0078(17)
C11 0.0167(18) 0.026(2) 0.027(2) -0.0034(16) 0.0042(15) -0.0010(15)
C12 0.028(2) 0.028(2) 0.027(2) -0.0037(16) 0.0100(16) -0.0071(17)
C13 0.026(2) 0.040(3) 0.047(3) -0.004(2) 0.0100(19) -0.0104(19)
C14 0.044(3) 0.041(3) 0.057(3) -0.004(2) 0.013(2) -0.022(2)
C15 0.055(3) 0.031(2) 0.046(3) -0.001(2) 0.015(2) -0.011(2)
C16 0.038(2) 0.032(2) 0.042(3) 0.0034(19) 0.017(2) 0.0026(19)
C17 0.029(2) 0.028(2) 0.036(2) 0.0006(18) 0.0116(18) -0.0046(17)
C18 0.026(2) 0.029(2) 0.028(2) -0.0022(17) 0.0052(16) 0.0004(17)
C19 0.034(2) 0.032(2) 0.032(2) -0.0083(18) 0.0095(18) -0.0051(19)
C20 0.045(3) 0.039(3) 0.025(2) -0.0030(19) 0.0031(19) -0.006(2)
C21 0.036(3) 0.036(3) 0.037(3) -0.001(2) -0.007(2) -0.002(2)
C22 0.029(2) 0.055(3) 0.039(3) 0.001(2) 0.0009(19) 0.000(2)
C23 0.028(2) 0.050(3) 0.033(2) -0.002(2) 0.0047(18) -0.002(2)
C24 0.037(2) 0.019(2) 0.041(2) -0.0024(18) 0.0112(19) 0.0015(18)
C25 0.044(3) 0.021(2) 0.029(2) -0.0056(17) 0.0061(19) 0.0077(19)
C26 0.067(4) 0.039(3) 0.042(3) 0.003(2) -0.005(3) 0.019(3)
C30 0.026(2) 0.038(2) 0.039(2) -0.0003(19) 0.0159(18) -0.0023(18)
C31 0.028(2) 0.033(2) 0.031(2) -0.0048(17) 0.0161(17) 0.0050(17)
C32 0.039(2) 0.031(2) 0.039(2) -0.0107(19) 0.019(2) 0.0015(19)
C33 0.054(3) 0.056(3) 0.032(2) 0.000(2) 0.018(2) 0.001(2)
Cl 0.0317(5) 0.0267(5) 0.0372(6) 0.0064(4) 0.0069(4) -0.0026(4)
O4 0.093(3) 0.0272(18) 0.050(2) 0.0083(16) 0.015(2) -0.0069(18)
O5 0.050(2) 0.054(2) 0.053(2) 0.0271(18) 0.0096(17) 0.0047(17)
O6 0.038(2) 0.097(4) 0.127(4) -0.002(3) -0.003(2) -0.027(2)
O7 0.113(4) 0.080(3) 0.060(3) 0.006(2) 0.044(3) 0.034(3)

loop_
_atom_type_symbol
_atom_type_description
_atom_type_scat_dispersion_real
_atom_type_scat_dispersion_imag
_atom_type_scat_source
C C 0.0033 0.0016 'International Tables Vol C Tables 4.2.6.8 and 6.1.1.4'
H H 0.0000 0.0000 'International Tables Vol C Tables 4.2.6.8 and 6.1.1.4'
N N 0.0061 0.0033 'International Tables Vol C Tables 4.2.6.8 and 6.1.1.4'
O O 0.0106 0.0060 'International Tables Vol C Tables 4.2.6.8 and 6.1.1.4'
P P 0.1023 0.0942 'International Tables Vol C Tables 4.2.6.8 and 6.1.1.4'
Cl Cl 0.1484 0.1585 'International Tables Vol C Tables 4.2.6.8 and 6.1.1.4'
Fe Fe 0.3463 0.8444 'International Tables Vol C Tables 4.2.6.8 and 6.1.1.4'
Pd Pd -0.9988 1.0072 'International Tables Vol C Tables 4.2.6.8 and 6.1.1.4'

loop_
_geom_angle_atom_site_label_1
_geom_angle_atom_site_label_2
_geom_angle_atom_site_label_3
_geom_angle
C32 Pd O1 160.79(14)
C32 Pd C31 39.07(16)
O1 Pd C31 122.51(13)
C32 Pd C30 66.96(16)
O1 Pd C30 94.21(13)
C31 Pd C30 36.92(15)
C32 Pd P 97.37(12)
O1 Pd P 101.76(7)
C31 Pd P 131.98(11)
C30 Pd P 162.98(12)
C6 Fe C5 103.79(16)
C6 Fe C10 41.62(15)
C5 Fe C10 116.00(17)
C6 Fe C7 41.25(15)
C5 Fe C7 125.39(16)
C10 Fe C7 68.94(16)
C6 Fe C1 117.20(15)
C5 Fe C1 41.32(16)
C10 Fe C1 151.69(17)
C7 Fe C1 108.04(15)
C6 Fe C4 123.22(18)
C5 Fe C4 40.82(16)
C10 Fe C4 104.97(18)
C7 Fe C4 162.16(17)
C1 Fe C4 68.93(16)
C6 Fe C2 154.28(16)
C5 Fe C2 69.07(17)
C10 Fe C2 163.94(16)
C7 Fe C2 121.85(16)
C1 Fe C2 41.25(15)
C4 Fe C2 68.24(18)
C6 Fe C3 161.79(18)
C5 Fe C3 68.39(17)
C10 Fe C3 125.54(17)
C7 Fe C3 156.44(17)
C1 Fe C3 68.50(16)
C4 Fe C3 40.36(18)
C2 Fe C3 40.14(17)
C6 Fe C9 68.66(16)
C5 Fe C9 151.78(17)
C10 Fe C9 40.36(17)
C7 Fe C9 67.60(16)
C1 Fe C9 166.46(18)
C4 Fe C9 119.29(17)
C2 Fe C9 129.04(17)
C3 Fe C9 110.01(17)
C6 Fe C8 68.53(16)
C5 Fe C8 164.38(17)
C10 Fe C8 67.94(17)
C7 Fe C8 40.11(15)
C1 Fe C8 128.82(17)
C4 Fe C8 154.74(17)
C2 Fe C8 111.61(17)
C3 Fe C8 122.88(17)
C9 Fe C8 39.78(17)
C1 P C18 105.20(18)
C1 P C12 100.70(19)
C18 P C12 103.74(18)
C1 P Pd 115.87(12)
C18 P Pd 114.37(14)
C12 P Pd 115.27(13)
C11 O1 Pd 133.1(2)
C25 O3 C26 117.5(4)
C11 N C24 121.9(3)
C11 N H1N 121.6
C24 N H1N 116.1
C5 C1 C2 106.9(3)
C5 C1 P 126.0(3)
C2 C1 P 126.8(3)
C5 C1 Fe 68.8(2)
C2 C1 Fe 69.7(2)
P C1 Fe 122.21(19)
C3 C2 C1 108.1(4)
C3 C2 Fe 70.4(2)
C1 C2 Fe 69.0(2)
C3 C2 H2 125.9
C1 C2 H2 125.9
Fe C2 H2 126.2
C2 C3 C4 108.6(4)
C2 C3 Fe 69.4(2)
C4 C3 Fe 69.2(2)
C2 C3 H3 125.7
C4 C3 H3 125.7
Fe C3 H3 127.3
C3 C4 C5 108.2(4)
C3 C4 Fe 70.5(2)
C5 C4 Fe 68.9(2)
C3 C4 H4 125.9
C5 C4 H4 125.9
Fe C4 H4 126.3
C4 C5 C1 108.1(4)
C4 C5 Fe 70.3(2)
C1 C5 Fe 69.9(2)
C4 C5 H5 125.9
C1 C5 H5 125.9
Fe C5 H5 125.5
C7 C6 C10 107.0(3)
C7 C6 C11 124.9(3)
C10 C6 C11 127.7(4)
C7 C6 Fe 70.3(2)
C10 C6 Fe 69.7(2)
C11 C6 Fe 119.3(3)
C8 C7 C6 108.4(4)
C8 C7 Fe 71.3(2)
C6 C7 Fe 68.5(2)
C8 C7 H7 125.8
C6 C7 H7 125.8
Fe C7 H7 126.0
C9 C8 C7 108.2(4)
C9 C8 Fe 69.8(2)
C7 C8 Fe 68.6(2)
C9 C8 H8 125.9
C7 C8 H8 125.9
Fe C8 H8 127.3
C8 C9 C10 108.8(4)
C8 C9 Fe 70.5(2)
C10 C9 Fe 68.5(2)
C8 C9 H9 125.6
C10 C9 H9 125.6
Fe C9 H9 127.0
C9 C10 C6 107.7(4)
C9 C10 Fe 71.2(2)
C6 C10 Fe 68.7(2)
C9 C10 H10 126.1
C6 C10 H10 126.1
Fe C10 H10 125.6
O1 C11 N 120.1(4)
O1 C11 C6 122.8(3)
N C11 C6 117.1(3)
C17 C12 C13 118.7(4)
C17 C12 P 119.2(3)
C13 C12 P 122.0(3)
C14 C13 C12 120.2(4)
C14 C13 H13 119.9
C12 C13 H13 119.9
C13 C14 C15 120.6(4)
C13 C14 H14 119.7
C15 C14 H14 119.7
C16 C15 C14 119.7(4)
C16 C15 H15 120.1
C14 C15 H15 120.1
C15 C16 C17 120.0(4)
C15 C16 H16 120.0
C17 C16 H16 120.0
C12 C17 C16 120.7(4)
C12 C17 H17 119.7
C16 C17 H17 119.7
C19 C18 C23 119.1(4)
C19 C18 P 118.1(3)
C23 C18 P 122.8(3)
C18 C19 C20 120.8(4)
C18 C19 H19 119.6
C20 C19 H19 119.6
C21 C20 C19 119.8(4)
C21 C20 H20 120.1
C19 C20 H20 120.1
C20 C21 C22 120.2(4)
C20 C21 H21 119.9
C22 C21 H21 119.9
C21 C22 C23 120.0(5)
C21 C22 H22 120.0
C23 C22 H22 120.0
C18 C23 C22 120.0(4)
C18 C23 H23 120.0
C22 C23 H23 120.0
N C24 C25 113.4(4)
N C24 H24A 108.9
C25 C24 H24A 108.9
N C24 H24B 108.9
C25 C24 H24B 108.9
H24A C24 H24B 107.7
O2 C25 O3 124.8(4)
O2 C25 C24 126.1(4)
O3 C25 C24 109.0(4)
O3 C26 H26A 109.5
O3 C26 H26B 109.5
H26A C26 H26B 109.5
O3 C26 H26C 109.5
H26A C26 H26C 109.5
H26B C26 H26C 109.5
C31 C30 Pd 70.1(2)
C31 C30 H30S 116.7
Pd C30 H30S 119.5
C31 C30 H30A 120.5
Pd C30 H30A 100.5
H30S C30 H30A 118.2
C30 C31 C32 114.8(4)
C30 C31 C33 122.2(4)
C32 C31 C33 121.9(4)
C30 C31 Pd 73.0(2)
C32 C31 Pd 67.2(2)
C33 C31 Pd 119.6(3)
C31 C32 Pd 73.8(2)
C31 C32 H32S 109.1
Pd C32 H32S 112.2
C31 C32 H32A 115.6
Pd C32 H32A 105.0
H32S C32 H32A 127.9
C31 C33 H33A 109.5
C31 C33 H33B 109.5
H33A C33 H33B 109.5
C31 C33 H33C 109.5
H33A C33 H33C 109.5
H33B C33 H33C 109.5
O6 Cl O7 111.3(3)
O6 Cl O4 110.1(3)
O7 Cl O4 108.1(3)
O6 Cl O5 109.9(3)
O7 Cl O5 108.8(2)
O4 Cl O5 108.7(2)

loop_
_geom_bond_atom_site_label_1
_geom_bond_atom_site_label_2
_geom_bond_distance
Pd C32 2.087(4)
Pd O1 2.142(3)
Pd C31 2.174(4)
Pd C30 2.210(4)
Pd P 2.3125(10)
Fe C6 2.013(4)
Fe C5 2.024(4)
Fe C10 2.027(4)
Fe C7 2.038(4)
Fe C1 2.038(4)
Fe C4 2.043(4)
Fe C2 2.047(4)
Fe C3 2.060(4)
Fe C9 2.063(4)
Fe C8 2.072(4)
P C1 1.805(4)
P C18 1.816(4)
P C12 1.827(4)
O1 C11 1.249(4)
O2 C25 1.191(5)
O3 C25 1.334(5)
O3 C26 1.438(5)
N C11 1.325(5)
N C24 1.439(5)
N H1N 0.8181
C1 C5 1.433(6)
C1 C2 1.439(6)
C2 C3 1.409(6)
C2 H2 0.9500
C3 C4 1.416(6)
C3 H3 0.9500
C4 C5 1.418(6)
C4 H4 0.9500
C5 H5 0.9500
C6 C7 1.427(5)
C6 C10 1.436(5)
C6 C11 1.476(5)
C7 C8 1.410(6)
C7 H7 0.9500
C8 C9 1.407(6)
C8 H8 0.9500
C9 C10 1.412(6)
C9 H9 0.9500
C10 H10 0.9500
C12 C17 1.386(6)
C12 C13 1.394(5)
C13 C14 1.379(6)
C13 H13 0.9500
C14 C15 1.384(7)
C14 H14 0.9500
C15 C16 1.373(6)
C15 H15 0.9500
C16 C17 1.392(6)
C16 H16 0.9500
C17 H17 0.9500
C18 C19 1.387(6)
C18 C23 1.391(6)
C19 C20 1.391(6)
C19 H19 0.9500
C20 C21 1.372(7)
C20 H20 0.9500
C21 C22 1.389(7)
C21 H21 0.9500
C22 C23 1.393(6)
C22 H22 0.9500
C23 H23 0.9500
C24 C25 1.514(6)
C24 H24A 0.9900
C24 H24B 0.9900
C26 H26A 0.9800
C26 H26B 0.9800
C26 H26C 0.9800
C30 C31 1.389(6)
C30 H30S 0.9716
C30 H30A 1.1302
C31 C32 1.427(6)
C31 C33 1.497(6)
C32 H32S 1.0223
C32 H32A 1.0301
C33 H33A 0.9800
C33 H33B 0.9800
C33 H33C 0.9800
Cl O6 1.389(4)
Cl O7 1.413(4)
Cl O4 1.423(3)
Cl O5 1.432(3)
